data_1560793
loop_
_publ_author_name
'Baiheti, Tuohetijiang'
'Li, Hao'
'Yang, Zhihua'
'Han, Shujuan'
'Wang, Ying'
'Pan, Shilie'

_publ_section_title
;
 Two noncentrosymmetric polyphosphates featuring infinite one-dimensional
 (PO3)\\infty chain, LiMP2O6 (M = Rb, Cs): Synthesis, structure and
 optical properties
;
_journal_name_full 'Journal of Solid State Chemistry'
_journal_page_first 150
_journal_page_last 154
_journal_paper_doi 10.1016/j.jssc.2018.07.015
_journal_volume 266
_journal_year 2018
_chemical_formula_sum 'Cs2 Li2 O12 P4'
_chemical_formula_weight 595.58
_space_group_IT_number 43
_space_group_name_Hall 'F 2 -2d'
_space_group_name_H-M_alt 'F d d 2'
_symmetry_cell_setting orthorhombic
_symmetry_space_group_name_H-M 'F d d 2'
_atom_sites_solution_primary direct
_atom_sites_solution_secondary difmap
_cell_angle_alpha 90.00
_cell_angle_beta 90.00
_cell_angle_gamma 90.00
_cell_formula_units_Z 16
_cell_length_a 19.009(13)
_cell_length_b 19.402(13)
_cell_length_c 13.180(9)
_cell_measurement_reflns_used 1419
_cell_measurement_temperature 296(2)
_cell_measurement_theta_max 23.33
_cell_measurement_theta_min 3.00
_cell_volume 4861(6)
_computing_cell_refinement 'Bruker SMART'
_computing_data_collection 'Bruker SMART'
_computing_data_reduction 'Bruker SAINT'
_computing_molecular_graphics 'Bruker SHELXTL'
_computing_publication_material 'Bruker SHELXTL'
_computing_structure_refinement 'SHELXL-97 (Sheldrick, 1997)'
_computing_structure_solution 'SHELXS-97 (Sheldrick, 1990)'
_diffrn_ambient_temperature 296(2)
_diffrn_measured_fraction_theta_full 0.999
_diffrn_measured_fraction_theta_max 0.991
_diffrn_measurement_device_type 'CCD area detector'
_diffrn_measurement_method 'phi and omega scans'
_diffrn_radiation_monochromator graphite
_diffrn_radiation_source 'fine-focus sealed tube'
_diffrn_radiation_type MoK\a
_diffrn_radiation_wavelength 0.71073
_diffrn_reflns_av_R_equivalents 0.0849
_diffrn_reflns_av_sigmaI/netI 0.0861
_diffrn_reflns_limit_h_max 20
_diffrn_reflns_limit_h_min -24
_diffrn_reflns_limit_k_max 25
_diffrn_reflns_limit_k_min -24
_diffrn_reflns_limit_l_max 13
_diffrn_reflns_limit_l_min -17
_diffrn_reflns_number 7138
_diffrn_reflns_theta_full 26.00
_diffrn_reflns_theta_max 27.57
_diffrn_reflns_theta_min 2.15
_exptl_absorpt_coefficient_mu 6.581
_exptl_absorpt_correction_T_max 1.0000
_exptl_absorpt_correction_T_min 0.6766
_exptl_absorpt_correction_type numerical
_exptl_absorpt_process_details face-indexed
_exptl_crystal_colour colorless
_exptl_crystal_density_diffrn 3.255
_exptl_crystal_density_method 'not measured'
_exptl_crystal_description block
_exptl_crystal_F_000 4352
_exptl_crystal_size_max 0.196
_exptl_crystal_size_mid 0.093
_exptl_crystal_size_min 0.061
_refine_diff_density_max 2.546
_refine_diff_density_min -2.371
_refine_diff_density_rms 0.396
_refine_ls_abs_structure_details 'Flack H D (1983), Acta Cryst. A39, 876-881'
_refine_ls_abs_structure_Flack -0.03(5)
_refine_ls_extinction_method none
_refine_ls_goodness_of_fit_ref 1.056
_refine_ls_matrix_type full
_refine_ls_number_parameters 181
_refine_ls_number_reflns 2264
_refine_ls_number_restraints 19
_refine_ls_restrained_S_all 1.053
_refine_ls_R_factor_all 0.0721
_refine_ls_R_factor_gt 0.0602
_refine_ls_shift/su_max 0.000
_refine_ls_shift/su_mean 0.000
_refine_ls_structure_factor_coef Fsqd
_refine_ls_weighting_details 'calc w=1/[\s^2^(Fo^2^)+(0.0873P)^2^+0.0000P] where P=(Fo^2^+2Fc^2^)/3'
_refine_ls_weighting_scheme calc
_refine_ls_wR_factor_gt 0.1477
_refine_ls_wR_factor_ref 0.1560
_reflns_number_gt 1894
_reflns_number_total 2264
_reflns_threshold_expression >2sigma(I)
_cod_data_source_file JSSC-2018-266-150.cif
_cod_data_source_block 111
_cod_depositor_comments
;
The following automatic conversions were performed:

data item '_exptl_absorpt_correction_type' value 'Numerical' was
changed to 'numerical' in accordance with the built-in table derived
from the CIF Core dictionary named 'cif_core.dic' version 2.4.5 last
updated on 2014-11-21.

data item '_symmetry_cell_setting' value 'Orthorhombic' was changed
to 'orthorhombic' in accordance with the built-in table derived from
the CIF Core dictionary named 'cif_core.dic' version 2.4.5 last
updated on 2014-11-21.

Automatic conversion script
Id: cif_fix_values 8369 2020-08-20 11:38:08Z andrius 
;
_cod_original_sg_symbol_H-M Fdd2
_cod_database_code 1560793

loop_
_symmetry_equiv_pos_as_xyz
'x, y, z'
'-x, -y, z'
'x+1/4, -y+1/4, z+1/4'
'-x+1/4, y+1/4, z+1/4'
'x, y+1/2, z+1/2'
'-x, -y+1/2, z+1/2'
'x+1/4, -y+3/4, z+3/4'
'-x+1/4, y+3/4, z+3/4'
'x+1/2, y, z+1/2'
'-x+1/2, -y, z+1/2'
'x+3/4, -y+1/4, z+3/4'
'-x+3/4, y+1/4, z+3/4'
'x+1/2, y+1/2, z'
'-x+1/2, -y+1/2, z'
'x+3/4, -y+3/4, z+1/4'
'-x+3/4, y+3/4, z+1/4'

loop_
_atom_site_label
_atom_site_type_symbol
_atom_site_fract_x
_atom_site_fract_y
_atom_site_fract_z
_atom_site_U_iso_or_equiv
_atom_site_adp_type
_atom_site_occupancy
_atom_site_symmetry_multiplicity
_atom_site_calc_flag
_atom_site_refinement_flags
_atom_site_disorder_assembly
_atom_site_disorder_group
Cs1 Cs 0.49870(6) 0.37204(5) 0.52117(8) 0.0258(3) Uani 1 1 d . . .
Cs2 Cs 0.87441(6) 0.48323(6) 0.53924(9) 0.0295(3) Uani 1 1 d . . .
Li1 Li 0.7286(12) 0.3460(12) 0.553(2) 0.010(5) Uani 1 1 d U . .
Li2 Li 0.8519(14) 0.7354(15) 0.575(2) 0.020(6) Uani 1 1 d U . .
P1 P 0.7409(2) 0.59197(18) 0.2714(4) 0.0159(7) Uani 1 1 d . . .
P2 P 0.7288(2) 0.6359(2) 0.4866(4) 0.0167(8) Uani 1 1 d . . .
P3 P 0.66969(19) 0.4972(2) 0.5256(4) 0.0165(7) Uani 1 1 d . . .
P4 P 0.61927(19) 0.4738(2) 0.7408(3) 0.0149(8) Uani 1 1 d . . .
O1 O 0.7385(7) 0.6405(7) 0.1864(12) 0.035(3) Uani 1 1 d . . .
O2 O 0.8194(6) 0.5695(6) 0.2999(10) 0.031(3) Uani 1 1 d . . .
O3 O 0.6966(6) 0.5298(5) 0.2740(11) 0.025(2) Uani 1 1 d . . .
O4 O 0.7249(6) 0.6392(6) 0.3647(9) 0.022(3) Uani 1 1 d . . .
O5 O 0.6649(6) 0.6707(5) 0.5260(10) 0.028(3) Uani 1 1 d . . .
O6 O 0.7286(6) 0.5550(5) 0.5116(10) 0.027(3) Uani 1 1 d . . .
O7 O 0.7999(6) 0.6618(5) 0.5214(12) 0.036(3) Uani 1 1 d . . .
O8 O 0.7054(6) 0.4316(5) 0.5029(10) 0.030(3) Uani 1 1 d . . .
O9 O 0.6034(6) 0.5161(5) 0.4704(9) 0.020(2) Uani 1 1 d U . .
O10 O 0.6596(6) 0.5056(6) 0.6477(9) 0.023(3) Uani 1 1 d . . .
O11 O 0.5633(5) 0.4261(6) 0.7102(8) 0.024(3) Uani 1 1 d . . .
O12 O 0.6007(6) 0.5314(6) 0.8070(9) 0.027(3) Uani 1 1 d . . .

loop_
_atom_site_aniso_label
_atom_site_aniso_U_11
_atom_site_aniso_U_22
_atom_site_aniso_U_33
_atom_site_aniso_U_23
_atom_site_aniso_U_13
_atom_site_aniso_U_12
Cs1 0.0308(5) 0.0243(5) 0.0224(6) -0.0013(6) -0.0060(4) 0.0034(4)
Cs2 0.0273(5) 0.0335(6) 0.0276(6) -0.0016(5) -0.0011(5) 0.0036(4)
Li1 0.011(6) 0.010(6) 0.011(6) -0.003(5) -0.006(5) 0.002(4)
Li2 0.021(7) 0.022(7) 0.018(7) 0.002(5) 0.002(5) 0.002(5)
P1 0.0201(18) 0.0173(16) 0.0103(19) -0.0075(19) 0.0031(16) 0.0001(14)
P2 0.0190(18) 0.022(2) 0.009(2) 0.0016(16) 0.0020(15) -0.0029(15)
P3 0.0186(16) 0.0191(16) 0.0117(18) 0.0001(16) -0.0024(19) 0.0005(15)
P4 0.0151(18) 0.0210(19) 0.009(2) 0.0035(16) 0.0007(15) 0.0019(15)
O1 0.045(8) 0.023(6) 0.035(9) 0.007(6) 0.013(7) 0.011(6)
O2 0.030(6) 0.045(7) 0.017(7) -0.017(6) 0.000(5) 0.007(6)
O3 0.023(5) 0.021(5) 0.030(7) -0.004(6) -0.004(5) 0.001(4)
O4 0.035(6) 0.019(6) 0.011(6) -0.003(5) -0.002(5) 0.011(5)
O5 0.032(6) 0.026(5) 0.026(7) 0.005(6) -0.004(6) 0.000(5)
O6 0.027(6) 0.021(5) 0.032(8) 0.009(5) 0.006(6) -0.002(4)
O7 0.030(6) 0.025(6) 0.054(10) -0.026(7) -0.008(7) -0.006(5)
O8 0.034(6) 0.018(5) 0.037(9) -0.003(5) -0.005(6) -0.004(5)
O9 0.021(4) 0.025(4) 0.016(4) -0.004(4) -0.007(3) -0.001(3)
O10 0.031(7) 0.029(6) 0.010(6) 0.003(5) 0.004(5) -0.007(5)
O11 0.022(6) 0.035(6) 0.014(6) -0.002(5) -0.002(4) -0.011(5)
O12 0.034(6) 0.033(6) 0.015(7) 0.002(5) 0.007(5) 0.012(5)

loop_
_atom_type_symbol
_atom_type_description
_atom_type_scat_dispersion_real
_atom_type_scat_dispersion_imag
_atom_type_scat_source
Li Li -0.0003 0.0001 'International Tables Vol C Tables 4.2.6.8 and 6.1.1.4'
O O 0.0106 0.0060 'International Tables Vol C Tables 4.2.6.8 and 6.1.1.4'
P P 0.1023 0.0942 'International Tables Vol C Tables 4.2.6.8 and 6.1.1.4'
Cs Cs -0.3680 2.1192 'International Tables Vol C Tables 4.2.6.8 and 6.1.1.4'

loop_
_geom_angle_atom_site_label_1
_geom_angle_atom_site_label_2
_geom_angle_atom_site_label_3
_geom_angle
_geom_angle_site_symmetry_1
_geom_angle_site_symmetry_3
O11 Cs1 O9 101.6(3) . 2_665
O11 Cs1 O3 117.2(3) . 15_455
O9 Cs1 O3 119.0(3) 2_665 15_455
O11 Cs1 O5 118.3(3) . 2_665
O9 Cs1 O5 64.1(3) 2_665 2_665
O3 Cs1 O5 56.5(3) 15_455 2_665
O11 Cs1 O10 116.0(3) . 8_644
O9 Cs1 O10 137.2(3) 2_665 8_644
O3 Cs1 O10 61.5(3) 15_455 8_644
O5 Cs1 O10 110.2(3) 2_665 8_644
O11 Cs1 O8 56.2(3) . 15_455
O9 Cs1 O8 105.8(3) 2_665 15_455
O3 Cs1 O8 67.3(3) 15_455 15_455
O5 Cs1 O8 70.3(3) 2_665 15_455
O10 Cs1 O8 111.8(3) 8_644 15_455
O11 Cs1 O12 73.6(3) . 8_644
O9 Cs1 O12 162.9(3) 2_665 8_644
O3 Cs1 O12 77.0(3) 15_455 8_644
O5 Cs1 O12 132.8(3) 2_665 8_644
O10 Cs1 O12 42.7(3) 8_644 8_644
O8 Cs1 O12 85.4(3) 15_455 8_644
O11 Cs1 O9 69.1(3) . .
O9 Cs1 O9 75.3(3) 2_665 .
O3 Cs1 O9 160.3(3) 15_455 .
O5 Cs1 O9 139.5(3) 2_665 .
O10 Cs1 O9 98.8(3) 8_644 .
O8 Cs1 O9 124.5(3) 15_455 .
O12 Cs1 O9 87.7(3) 8_644 .
O11 Cs1 O7 145.0(3) . 8_644
O9 Cs1 O7 57.2(3) 2_665 8_644
O3 Cs1 O7 97.8(3) 15_455 8_644
O5 Cs1 O7 79.7(3) 2_665 8_644
O10 Cs1 O7 80.0(3) 8_644 8_644
O8 Cs1 O7 149.9(3) 15_455 8_644
O12 Cs1 O7 117.8(3) 8_644 8_644
O9 Cs1 O7 78.1(3) . 8_644
O11 Cs1 O6 148.8(3) . 8_644
O9 Cs1 O6 97.1(3) 2_665 8_644
O3 Cs1 O6 73.4(3) 15_455 8_644
O5 Cs1 O6 92.3(3) 2_665 8_644
O10 Cs1 O6 40.1(3) 8_644 8_644
O8 Cs1 O6 140.4(2) 15_455 8_644
O12 Cs1 O6 81.2(3) 8_644 8_644
O9 Cs1 O6 92.2(3) . 8_644
O7 Cs1 O6 40.2(2) 8_644 8_644
O11 Cs1 O5 117.0(3) . 8_644
O9 Cs1 O5 84.7(3) 2_665 8_644
O3 Cs1 O5 112.9(3) 15_455 8_644
O5 Cs1 O5 120.3(4) 2_665 8_644
O10 Cs1 O5 60.9(3) 8_644 8_644
O8 Cs1 O5 168.1(3) 15_455 8_644
O12 Cs1 O5 83.2(3) 8_644 8_644
O9 Cs1 O5 52.0(3) . 8_644
O7 Cs1 O5 41.4(3) 8_644 8_644
O6 Cs1 O5 40.2(2) 8_644 8_644
O11 Cs1 P2 139.4(2) . 8_644
O9 Cs1 P2 78.5(2) 2_665 8_644
O3 Cs1 P2 96.6(3) 15_455 8_644
O5 Cs1 P2 98.4(2) 2_665 8_644
O10 Cs1 P2 59.9(2) 8_644 8_644
O8 Cs1 P2 163.6(2) 15_455 8_644
O12 Cs1 P2 94.5(2) 8_644 8_644
O9 Cs1 P2 71.9(2) . 8_644
O7 Cs1 P2 23.55(19) 8_644 8_644
O6 Cs1 P2 24.73(17) 8_644 8_644
O5 Cs1 P2 22.71(19) 8_644 8_644
O12 Cs2 O6 93.5(3) 10_664 .
O12 Cs2 O4 106.2(3) 10_664 3_565
O6 Cs2 O4 102.4(3) . 3_565
O12 Cs2 O2 84.6(3) 10_664 16_645
O6 Cs2 O2 135.2(3) . 16_645
O4 Cs2 O2 121.1(3) 3_565 16_645
O12 Cs2 O3 162.4(3) 10_664 10_665
O6 Cs2 O3 77.6(3) . 10_665
O4 Cs2 O3 90.7(3) 3_565 10_665
O2 Cs2 O3 91.0(3) 16_645 10_665
O12 Cs2 O8 88.8(3) 10_664 .
O6 Cs2 O8 43.6(3) . .
O4 Cs2 O8 144.6(3) 3_565 .
O2 Cs2 O8 91.6(3) 16_645 .
O3 Cs2 O8 74.3(3) 10_665 .
O12 Cs2 O1 56.6(3) 10_664 16_645
O6 Cs2 O1 149.1(3) . 16_645
O4 Cs2 O1 94.2(3) 3_565 16_645
O2 Cs2 O1 44.0(3) 16_645 16_645
O3 Cs2 O1 128.5(3) 10_665 16_645
O8 Cs2 O1 120.4(3) . 16_645
O12 Cs2 O11 70.9(3) 10_664 7_554
O6 Cs2 O11 93.8(3) . 7_554
O4 Cs2 O11 163.7(3) 3_565 7_554
O2 Cs2 O11 43.4(3) 16_645 7_554
O3 Cs2 O11 94.3(3) 10_665 7_554
O8 Cs2 O11 51.5(3) . 7_554
O1 Cs2 O11 70.7(3) 16_645 7_554
O12 Cs2 O4 96.1(3) 10_664 16_645
O6 Cs2 O4 168.8(3) . 16_645
O4 Cs2 O4 80.4(3) 3_565 16_645
O2 Cs2 O4 40.7(2) 16_645 16_645
O3 Cs2 O4 91.6(3) 10_665 16_645
O8 Cs2 O4 130.7(3) . 16_645
O1 Cs2 O4 39.6(3) 16_645 16_645
O11 Cs2 O4 84.0(2) 7_554 16_645
O12 Cs2 O1 66.0(3) 10_664 3_565
O6 Cs2 O1 101.0(3) . 3_565
O4 Cs2 O1 40.3(3) 3_565 3_565
O2 Cs2 O1 118.4(3) 16_645 3_565
O3 Cs2 O1 130.2(3) 10_665 3_565
O8 Cs2 O1 136.8(3) . 3_565
O1 Cs2 O1 75.4(4) 16_645 3_565
O11 Cs2 O1 135.0(3) 7_554 3_565
O4 Cs2 O1 88.2(3) 16_645 3_565
O12 Cs2 O7 136.8(3) 10_664 16_645
O6 Cs2 O7 128.1(3) . 16_645
O4 Cs2 O7 78.6(3) 3_565 16_645
O2 Cs2 O7 58.7(3) 16_645 16_645
O3 Cs2 O7 50.5(3) 10_665 16_645
O8 Cs2 O7 112.2(3) . 16_645
O1 Cs2 O7 80.4(3) 16_645 16_645
O11 Cs2 O7 92.6(2) 7_554 16_645
O4 Cs2 O7 41.4(3) 16_645 16_645
O1 Cs2 O7 110.0(3) 3_565 16_645
O12 Cs2 O5 147.2(3) 10_664 3_565
O6 Cs2 O5 93.3(3) . 3_565
O4 Cs2 O5 41.1(3) 3_565 3_565
O2 Cs2 O5 112.0(3) 16_645 3_565
O3 Cs2 O5 49.7(3) 10_665 3_565
O8 Cs2 O5 117.5(3) . 3_565
O1 Cs2 O5 115.8(3) 16_645 3_565
O11 Cs2 O5 140.4(3) 7_554 3_565
O4 Cs2 O5 81.6(2) 16_645 3_565
O1 Cs2 O5 81.2(3) 3_565 3_565
O7 Cs2 O5 53.5(2) 16_645 3_565
O8 Li1 O1 106.9(13) . 10_665
O8 Li1 O12 113.6(12) . 8_644
O1 Li1 O12 108.8(14) 10_665 8_644
O8 Li1 O11 99.1(13) . 7_554
O1 Li1 O11 108.8(12) 10_665 7_554
O12 Li1 O11 118.7(13) 8_644 7_554
O8 Li1 P4 120.2(12) . 7_554
O1 Li1 P4 91.2(9) 10_665 7_554
O12 Li1 P4 112.9(10) 8_644 7_554
O11 Li1 P4 23.6(4) 7_554 7_554
O8 Li1 Cs1 61.5(8) . 7_554
O1 Li1 Cs1 149.2(12) 10_665 7_554
O12 Li1 Cs1 101.9(10) 8_644 7_554
O11 Li1 Cs1 51.2(6) 7_554 7_554
P4 Li1 Cs1 74.0(5) 7_554 7_554
O8 Li1 Cs2 120.6(10) . 15_455
O1 Li1 Cs2 59.5(8) 10_665 15_455
O12 Li1 Cs2 49.8(7) 8_644 15_455
O11 Li1 Cs2 140.2(10) 7_554 15_455
P4 Li1 Cs2 117.7(7) 7_554 15_455
Cs1 Li1 Cs2 151.3(7) 7_554 15_455
O7 Li2 O9 112.1(16) . 3_565
O7 Li2 O3 104.0(15) . 3_565
O9 Li2 O3 109.3(16) 3_565 3_565
O7 Li2 O5 119.7(17) . 14_665
O9 Li2 O5 110.3(15) 3_565 14_665
O3 Li2 O5 100.2(14) 3_565 14_665
O7 Li2 P3 130.9(15) . 3_565
O9 Li2 P3 26.1(6) 3_565 3_565
O3 Li2 P3 85.6(11) 3_565 3_565
O5 Li2 P3 105.1(13) 14_665 3_565
O7 Li2 Cs2 71.2(11) . 12_654
O9 Li2 Cs2 172.2(13) 3_565 12_654
O3 Li2 Cs2 62.9(9) 3_565 12_654
O5 Li2 Cs2 72.6(10) 14_665 12_654
P3 Li2 Cs2 146.7(9) 3_565 12_654
O7 Li2 Cs1 64.1(9) . 4_655
O9 Li2 Cs1 48.4(8) 3_565 4_655
O3 Li2 Cs1 126.8(12) 3_565 4_655
O5 Li2 Cs1 131.6(12) 14_665 4_655
P3 Li2 Cs1 71.7(6) 3_565 4_655
Cs2 Li2 Cs1 135.3(8) 12_654 4_655
O7 Li2 Cs1 145.3(14) . 13
O9 Li2 Cs1 100.4(11) 3_565 13
O3 Li2 Cs1 51.6(7) 3_565 13
O5 Li2 Cs1 55.0(8) 14_665 13
P3 Li2 Cs1 77.0(6) 3_565 13
Cs2 Li2 Cs1 75.1(5) 12_654 13
Cs1 Li2 Cs1 148.6(9) 4_655 13
O7 Li2 Cs1 118.7(11) . 3_565
O9 Li2 Cs1 53.9(8) 3_565 3_565
O3 Li2 Cs1 137.2(13) 3_565 3_565
O5 Li2 Cs1 61.5(8) 14_665 3_565
P3 Li2 Cs1 65.5(6) 3_565 3_565
Cs2 Li2 Cs1 131.5(8) 12_654 3_565
Cs1 Li2 Cs1 74.9(5) 4_655 3_565
Cs1 Li2 Cs1 89.9(6) 13 3_565
O1 P1 O3 121.8(9) . .
O1 P1 O4 102.6(7) . .
O3 P1 O4 110.6(7) . .
O1 P1 O2 112.6(7) . .
O3 P1 O2 107.7(6) . .
O4 P1 O2 99.0(7) . .
O1 P1 Cs2 66.4(6) . 12_654
O3 P1 Cs2 170.5(5) . 12_654
O4 P1 Cs2 69.9(5) . 12_654
O2 P1 Cs2 63.2(4) . 12_654
O1 P1 Cs2 68.6(6) . 10_664
O3 P1 Cs2 53.9(6) . 10_664
O4 P1 Cs2 134.6(5) . 10_664
O2 P1 Cs2 125.9(5) . 10_664
Cs2 P1 Cs2 132.91(13) 12_654 10_664
O1 P1 Cs2 59.3(5) . 11_464
O3 P1 Cs2 111.8(4) . 11_464
O4 P1 Cs2 50.1(4) . 11_464
O2 P1 Cs2 136.4(4) . 11_464
Cs2 P1 Cs2 76.03(9) 12_654 11_464
Cs2 P1 Cs2 92.84(9) 10_664 11_464
O1 P1 Cs1 130.0(6) . 7_554
O3 P1 Cs1 37.0(4) . 7_554
O4 P1 Cs1 126.4(5) . 7_554
O2 P1 Cs1 72.2(4) . 7_554
Cs2 P1 Cs1 134.80(11) 12_654 7_554
Cs2 P1 Cs1 69.98(6) 10_664 7_554
Cs2 P1 Cs1 148.75(10) 11_464 7_554
O5 P2 O7 118.2(7) . .
O5 P2 O6 111.9(6) . .
O7 P2 O6 105.4(7) . .
O5 P2 O4 107.1(7) . .
O7 P2 O4 109.3(8) . .
O6 P2 O4 104.1(7) . .
O5 P2 Cs1 77.2(5) . 4_655
O7 P2 Cs1 67.8(6) . 4_655
O6 P2 Cs1 74.2(5) . 4_655
O4 P2 Cs1 175.8(5) . 4_655
O5 P2 Cs2 63.1(5) . 11_464
O7 P2 Cs2 114.5(6) . 11_464
O6 P2 Cs2 136.7(5) . 11_464
O4 P2 Cs2 47.7(4) . 11_464
Cs1 P2 Cs2 136.05(12) 4_655 11_464
O8 P3 O9 119.9(7) . .
O8 P3 O6 105.1(6) . .
O9 P3 O6 111.2(6) . .
O8 P3 O10 109.9(7) . .
O9 P3 O10 110.9(7) . .
O6 P3 O10 97.3(6) . .
O8 P3 Li2 96.8(8) . 11_464
O9 P3 Li2 34.2(7) . 11_464
O6 P3 Li2 97.0(7) . 11_464
O10 P3 Li2 145.0(8) . 11_464
O8 P3 Cs1 153.4(5) . 2_665
O9 P3 Cs1 35.3(4) . 2_665
O6 P3 Cs1 96.4(4) . 2_665
O10 P3 Cs1 82.0(5) . 2_665
Li2 P3 Cs1 64.8(6) 11_464 2_665
O12 P4 O11 118.2(7) . .
O12 P4 O10 106.5(7) . .
O11 P4 O10 112.7(7) . .
O12 P4 O2 106.3(7) . 10_665
O11 P4 O2 108.9(7) . 10_665
O10 P4 O2 103.0(6) . 10_665
O12 P4 Li1 88.1(7) . 15_455
O11 P4 Li1 34.4(6) . 15_455
O10 P4 Li1 142.9(7) . 15_455
O2 P4 Li1 105.3(6) 10_665 15_455
O12 P4 Cs1 61.5(5) . 4_655
O11 P4 Cs1 167.4(5) . 4_655
O10 P4 Cs1 57.9(4) . 4_655
O2 P4 Cs1 82.5(4) 10_665 4_655
Li1 P4 Cs1 149.4(5) 15_455 4_655
O12 P4 Cs2 42.7(5) . 10_665
O11 P4 Cs2 114.9(5) . 10_665
O10 P4 Cs2 131.8(5) . 10_665
O2 P4 Cs2 67.6(5) 10_665 10_665
Li1 P4 Cs2 81.8(5) 15_455 10_665
Cs1 P4 Cs2 73.93(8) 4_655 10_665
O12 P4 Cs2 131.9(5) . 15_455
O11 P4 Cs2 55.7(5) . 15_455
O10 P4 Cs2 119.9(5) . 15_455
O2 P4 Cs2 53.2(4) 10_665 15_455
Li1 P4 Cs2 63.2(4) 15_455 15_455
Cs1 P4 Cs2 135.06(11) 4_655 15_455
Cs2 P4 Cs2 92.90(8) 10_665 15_455
P1 O1 Li1 142.5(11) . 10_664
P1 O1 Cs2 90.6(7) . 12_654
Li1 O1 Cs2 92.4(9) 10_664 12_654
P1 O1 Cs2 99.8(6) . 11_464
Li1 O1 Cs2 117.7(9) 10_664 11_464
Cs2 O1 Cs2 87.2(4) 12_654 11_464
P1 O1 Cs2 90.1(6) . 10_664
Li1 O1 Cs2 78.4(9) 10_664 10_664
Cs2 O1 Cs2 165.6(4) 12_654 10_664
Cs2 O1 Cs2 106.8(3) 11_464 10_664
P1 O2 P4 133.9(8) . 10_664
P1 O2 Cs2 91.6(5) . 12_654
P4 O2 Cs2 103.9(5) 10_664 12_654
P1 O2 Cs2 125.7(6) . .
P4 O2 Cs2 88.4(5) 10_664 .
Cs2 O2 Cs2 111.9(3) 12_654 .
P1 O3 Li2 131.4(11) . 11_464
P1 O3 Cs1 126.5(6) . 7_554
Li2 O3 Cs1 99.0(9) 11_464 7_554
P1 O3 Cs2 105.6(7) . 10_664
Li2 O3 Cs2 86.4(10) 11_464 10_664
Cs1 O3 Cs2 92.6(3) 7_554 10_664
P1 O4 P2 138.8(8) . .
P1 O4 Cs2 108.5(6) . 11_464
P2 O4 Cs2 111.1(5) . 11_464
P1 O4 Cs2 85.6(5) . 12_654
P2 O4 Cs2 105.3(5) . 12_654
Cs2 O4 Cs2 89.8(3) 11_464 12_654
P2 O5 Li2 132.3(11) . 14_665
P2 O5 Cs1 131.8(6) . 2_665
Li2 O5 Cs1 95.1(9) 14_665 2_665
P2 O5 Cs2 96.0(6) . 11_464
Li2 O5 Cs2 77.2(10) 14_665 11_464
Cs1 O5 Cs2 85.0(3) 2_665 11_464
P2 O5 Cs1 80.1(5) . 4_655
Li2 O5 Cs1 91.2(10) 14_665 4_655
Cs1 O5 Cs1 112.0(3) 2_665 4_655
Cs2 O5 Cs1 160.4(3) 11_464 4_655
P3 O6 P2 135.5(7) . .
P3 O6 Cs2 107.2(5) . .
P2 O6 Cs2 117.3(5) . .
P3 O6 Cs1 102.8(5) . 4_655
P2 O6 Cs1 81.1(5) . 4_655
Cs2 O6 Cs1 86.9(3) . 4_655
P2 O7 Li2 147.0(11) . .
P2 O7 Cs1 88.6(6) . 4_655
Li2 O7 Cs1 87.2(11) . 4_655
P2 O7 Cs2 102.9(7) . 12_654
Li2 O7 Cs2 79.7(10) . 12_654
Cs1 O7 Cs2 166.8(3) 4_655 12_654
P2 O7 Cs2 92.8(5) . .
Li2 O7 Cs2 118.7(10) . .
Cs1 O7 Cs2 80.6(3) 4_655 .
Cs2 O7 Cs2 104.7(3) 12_654 .
P3 O8 Li1 144.7(12) . .
P3 O8 Cs1 124.8(7) . 7_554
Li1 O8 Cs1 89.4(9) . 7_554
P3 O8 Cs2 98.7(5) . .
Li1 O8 Cs2 89.4(8) . .
Cs1 O8 Cs2 89.3(3) 7_554 .
P3 O9 Li2 119.6(11) . 11_464
P3 O9 Cs1 127.9(6) . 2_665
Li2 O9 Cs1 103.0(10) 11_464 2_665
P3 O9 Cs1 101.0(5) . .
Li2 O9 Cs1 99.8(9) 11_464 .
Cs1 O9 Cs1 99.7(3) 2_665 .
P4 O10 P3 142.1(8) . .
P4 O10 Cs1 98.2(5) . 4_655
P3 O10 Cs1 119.7(5) . 4_655
P4 O11 Li1 122.1(9) . 15_455
P4 O11 Cs1 138.9(6) . .
Li1 O11 Cs1 95.9(8) 15_455 .
P4 O11 Cs2 103.8(5) . 15_455
Li1 O11 Cs2 84.2(7) 15_455 15_455
Cs1 O11 Cs2 94.4(3) . 15_455
P4 O12 Li1 131.3(11) . 4_655
P4 O12 Cs2 118.7(6) . 10_665
Li1 O12 Cs2 101.5(9) 4_655 10_665
P4 O12 Cs1 96.3(5) . 4_655
Li1 O12 Cs1 108.3(8) 4_655 4_655
Cs2 O12 Cs1 93.2(3) 10_665 4_655

loop_
_geom_bond_atom_site_label_1
_geom_bond_atom_site_label_2
_geom_bond_distance
_geom_bond_site_symmetry_2
Cs1 O11 2.969(11) .
Cs1 O9 2.988(11) 2_665
Cs1 O3 3.108(10) 15_455
Cs1 O5 3.220(11) 2_665
Cs1 O10 3.285(12) 8_644
Cs1 O8 3.331(13) 15_455
Cs1 O12 3.393(13) 8_644
Cs1 O9 3.496(11) .
Cs1 O7 3.505(16) 8_644
Cs1 O6 3.686(13) 8_644
Cs1 O5 3.746(13) 8_644
Cs1 P2 3.785(5) 8_644
Cs2 O12 3.111(12) 10_664
Cs2 O6 3.123(11) .
Cs2 O4 3.281(11) 3_565
Cs2 O2 3.355(12) 16_645
Cs2 O3 3.385(14) 10_665
Cs2 O8 3.400(12) .
Cs2 O1 3.444(16) 16_645
Cs2 O11 3.462(12) 7_554
Cs2 O4 3.539(13) 16_645
Cs2 O1 3.542(13) 3_565
Cs2 O7 3.654(16) 16_645
Cs2 O5 3.715(12) 3_565
Li1 O8 1.84(3) .
Li1 O1 1.88(3) 10_665
Li1 O12 1.96(3) 8_644
Li1 O11 2.07(3) 7_554
Li1 P4 3.11(2) 7_554
Li1 Cs1 3.79(3) 7_554
Li1 Cs2 3.99(3) 15_455
Li2 O7 1.88(3) .
Li2 O9 1.91(3) 3_565
Li2 O3 1.95(3) 3_565
Li2 O5 1.96(3) 14_665
Li2 P3 2.96(3) 3_565
Li2 Cs2 3.80(3) 12_654
Li2 Cs1 3.89(3) 4_655
Li2 Cs1 3.92(3) 13
Li2 Cs1 4.26(3) 3_565
P1 O1 1.465(14) .
P1 O3 1.471(11) .
P1 O4 1.563(11) .
P1 O2 1.600(12) .
P1 Cs2 3.758(4) 12_654
P1 Cs2 4.037(5) 10_664
P1 Cs2 4.057(4) 11_464
P1 Cs1 4.155(5) 7_554
P2 O5 1.483(12) .
P2 O7 1.513(12) .
P2 O6 1.603(11) .
P2 O4 1.609(12) .
P2 Cs1 3.785(5) 4_655
P2 Cs2 4.142(5) 11_464
P3 O8 1.473(12) .
P3 O9 1.500(12) .
P3 O6 1.596(11) .
P3 O10 1.629(13) .
P3 Li2 2.96(3) 11_464
P3 Cs1 4.085(4) 2_665
P4 O12 1.461(13) .
P4 O11 1.466(11) .
P4 O10 1.573(12) .
P4 O2 1.634(11) 10_665
P4 Li1 3.11(2) 15_455
P4 Cs1 3.838(5) 4_655
P4 Cs2 4.022(5) 10_665
P4 Cs2 4.068(5) 15_455
O1 Li1 1.88(3) 10_664
O1 Cs2 3.444(16) 12_654
O1 Cs2 3.542(13) 11_464
O1 Cs2 3.759(16) 10_664
O2 P4 1.634(11) 10_664
O2 Cs2 3.355(12) 12_654
O3 Li2 1.95(3) 11_464
O3 Cs1 3.108(10) 7_554
O3 Cs2 3.385(14) 10_664
O4 Cs2 3.281(11) 11_464
O4 Cs2 3.539(13) 12_654
O5 Li2 1.96(3) 14_665
O5 Cs1 3.220(11) 2_665
O5 Cs2 3.715(12) 11_464
O5 Cs1 3.746(13) 4_655
O6 Cs1 3.686(13) 4_655
O7 Cs1 3.505(16) 4_655
O7 Cs2 3.654(16) 12_654
O8 Cs1 3.331(13) 7_554
O9 Li2 1.91(3) 11_464
O9 Cs1 2.988(11) 2_665
O10 Cs1 3.285(12) 4_655
O11 Li1 2.07(3) 15_455
O11 Cs2 3.462(12) 15_455
O12 Li1 1.96(3) 4_655
O12 Cs2 3.111(12) 10_665
O12 Cs1 3.393(13) 4_655

loop_
_geom_torsion_atom_site_label_1
_geom_torsion_atom_site_label_2
_geom_torsion_atom_site_label_3
_geom_torsion_atom_site_label_4
_geom_torsion
_geom_torsion_site_symmetry_1
_geom_torsion_site_symmetry_2
_geom_torsion_site_symmetry_3
_geom_torsion_site_symmetry_4
O3 P1 O1 Li1 -80(2) . . . 10_664
O4 P1 O1 Li1 156(2) . . . 10_664
O2 P1 O1 Li1 50(2) . . . 10_664
Cs2 P1 O1 Li1 95(2) 12_654 . . 10_664
Cs2 P1 O1 Li1 -71(2) 10_664 . . 10_664
Cs2 P1 O1 Li1 -178(2) 11_464 . . 10_664
Cs1 P1 O1 Li1 -35(2) 7_554 . . 10_664
O3 P1 O1 Cs2 -174.6(6) . . . 12_654
O4 P1 O1 Cs2 61.1(5) . . . 12_654
O2 P1 O1 Cs2 -44.4(7) . . . 12_654
Cs2 P1 O1 Cs2 -165.6(4) 10_664 . . 12_654
Cs2 P1 O1 Cs2 87.3(5) 11_464 . . 12_654
Cs1 P1 O1 Cs2 -129.6(4) 7_554 . . 12_654
O3 P1 O1 Cs2 98.1(8) . . . 11_464
O4 P1 O1 Cs2 -26.1(6) . . . 11_464
O2 P1 O1 Cs2 -131.7(5) . . . 11_464
Cs2 P1 O1 Cs2 -87.3(5) 12_654 . . 11_464
Cs2 P1 O1 Cs2 107.1(4) 10_664 . . 11_464
Cs1 P1 O1 Cs2 143.1(3) 7_554 . . 11_464
O3 P1 O1 Cs2 -9.0(8) . . . 10_664
O4 P1 O1 Cs2 -133.2(5) . . . 10_664
O2 P1 O1 Cs2 121.2(5) . . . 10_664
Cs2 P1 O1 Cs2 165.6(4) 12_654 . . 10_664
Cs2 P1 O1 Cs2 -107.1(4) 11_464 . . 10_664
Cs1 P1 O1 Cs2 36.0(6) 7_554 . . 10_664
O1 P1 O2 P4 -65.3(13) . . . 10_664
O3 P1 O2 P4 71.8(14) . . . 10_664
O4 P1 O2 P4 -173.1(11) . . . 10_664
Cs2 P1 O2 P4 -111.2(12) 12_654 . . 10_664
Cs2 P1 O2 P4 14.0(15) 10_664 . . 10_664
Cs2 P1 O2 P4 -133.9(8) 11_464 . . 10_664
Cs1 P1 O2 P4 61.5(10) 7_554 . . 10_664
O1 P1 O2 Cs2 45.9(8) . . . 12_654
O3 P1 O2 Cs2 -177.0(6) . . . 12_654
O4 P1 O2 Cs2 -61.9(6) . . . 12_654
Cs2 P1 O2 Cs2 125.2(3) 10_664 . . 12_654
Cs2 P1 O2 Cs2 -22.7(8) 11_464 . . 12_654
Cs1 P1 O2 Cs2 172.6(4) 7_554 . . 12_654
O1 P1 O2 Cs2 164.5(8) . . . .
O3 P1 O2 Cs2 -58.4(9) . . . .
O4 P1 O2 Cs2 56.7(7) . . . .
Cs2 P1 O2 Cs2 118.6(6) 12_654 . . .
Cs2 P1 O2 Cs2 -116.2(5) 10_664 . . .
Cs2 P1 O2 Cs2 95.9(7) 11_464 . . .
Cs1 P1 O2 Cs2 -68.7(5) 7_554 . . .
O12 Cs2 O2 P1 134.2(9) 10_664 . . .
O6 Cs2 O2 P1 -14.7(6) . . . .
O4 Cs2 O2 P1 -116.5(7) 3_565 . . .
O2 Cs2 O2 P1 111.1(6) 16_645 . . .
O3 Cs2 O2 P1 -21.1(8) 10_665 . . .
O8 Cs2 O2 P1 29.0(6) . . . .
O1 Cs2 O2 P1 148.7(7) 16_645 . . .
O11 Cs2 O2 P1 77.9(7) 7_554 . . .
O4 Cs2 O2 P1 162.4(5) 16_645 . . .
O1 Cs2 O2 P1 -141.6(7) 3_565 . . .
O7 Cs2 O2 P1 -145.3(16) 16_645 . . .
O5 Cs2 O2 P1 -84.6(7) 3_565 . . .
O12 Cs2 O2 P4 -12.4(4) 10_664 . . 10_664
O6 Cs2 O2 P4 -161.3(6) . . . 10_664
O4 Cs2 O2 P4 96.9(5) 3_565 . . 10_664
O2 Cs2 O2 P4 -35.6(5) 16_645 . . 10_664
O3 Cs2 O2 P4 -167.7(4) 10_665 . . 10_664
O8 Cs2 O2 P4 -117.6(5) . . . 10_664
O1 Cs2 O2 P4 2.1(5) 16_645 . . 10_664
O11 Cs2 O2 P4 -68.7(5) 7_554 . . 10_664
O4 Cs2 O2 P4 15.8(6) 16_645 . . 10_664
O1 Cs2 O2 P4 71.8(5) 3_565 . . 10_664
O7 Cs2 O2 P4 68.1(19) 16_645 . . 10_664
O5 Cs2 O2 P4 128.8(4) 3_565 . . 10_664
O12 Cs2 O2 Cs2 -116.8(6) 10_664 . . 12_654
O6 Cs2 O2 Cs2 94.4(4) . . . 12_654
O4 Cs2 O2 Cs2 -7.5(4) 3_565 . . 12_654
O2 Cs2 O2 Cs2 -139.9(4) 16_645 . . 12_654
O3 Cs2 O2 Cs2 88.0(4) 10_665 . . 12_654
O8 Cs2 O2 Cs2 138.0(4) . . . 12_654
O1 Cs2 O2 Cs2 -102.2(3) 16_645 . . 12_654
O11 Cs2 O2 Cs2 -173.1(3) 7_554 . . 12_654
O4 Cs2 O2 Cs2 -88.5(4) 16_645 . . 12_654
O1 Cs2 O2 Cs2 -32.5(3) 3_565 . . 12_654
O7 Cs2 O2 Cs2 -36(2) 16_645 . . 12_654
O5 Cs2 O2 Cs2 24.4(5) 3_565 . . 12_654
O1 P1 O3 Li2 -88.7(19) . . . 11_464
O4 P1 O3 Li2 31.8(18) . . . 11_464
O2 P1 O3 Li2 139.0(16) . . . 11_464
Cs2 P1 O3 Li2 123(3) 12_654 . . 11_464
Cs2 P1 O3 Li2 -99.1(17) 10_664 . . 11_464
Cs2 P1 O3 Li2 -22.2(18) 11_464 . . 11_464
Cs1 P1 O3 Li2 156(2) 7_554 . . 11_464
O1 P1 O3 Cs1 115.7(9) . . . 7_554
O4 P1 O3 Cs1 -123.7(8) . . . 7_554
O2 P1 O3 Cs1 -16.5(12) . . . 7_554
Cs2 P1 O3 Cs1 -33(4) 12_654 . . 7_554
Cs2 P1 O3 Cs1 105.4(9) 10_664 . . 7_554
Cs2 P1 O3 Cs1 -177.7(5) 11_464 . . 7_554
O1 P1 O3 Cs2 10.4(9) . . . 10_664
O4 P1 O3 Cs2 130.9(6) . . . 10_664
O2 P1 O3 Cs2 -121.9(6) . . . 10_664
Cs2 P1 O3 Cs2 -138(3) 12_654 . . 10_664
Cs2 P1 O3 Cs2 76.9(5) 11_464 . . 10_664
Cs1 P1 O3 Cs2 -105.4(9) 7_554 . . 10_664
O1 P1 O4 P2 -167.1(13) . . . .
O3 P1 O4 P2 61.6(14) . . . .
O2 P1 O4 P2 -51.3(14) . . . .
Cs2 P1 O4 P2 -108.3(13) 12_654 . . .
Cs2 P1 O4 P2 120.6(11) 10_664 . . .
Cs2 P1 O4 P2 163.3(16) 11_464 . . .
Cs1 P1 O4 P2 23.2(15) 7_554 . . .
O1 P1 O4 Cs2 29.6(7) . . . 11_464
O3 P1 O4 Cs2 -101.8(7) . . . 11_464
O2 P1 O4 Cs2 145.3(6) . . . 11_464
Cs2 P1 O4 Cs2 88.4(4) 12_654 . . 11_464
Cs2 P1 O4 Cs2 -42.7(8) 10_664 . . 11_464
Cs1 P1 O4 Cs2 -140.2(3) 7_554 . . 11_464
O1 P1 O4 Cs2 -58.7(6) . . . 12_654
O3 P1 O4 Cs2 169.9(5) . . . 12_654
O2 P1 O4 Cs2 57.0(5) . . . 12_654
Cs2 P1 O4 Cs2 -131.1(4) 10_664 . . 12_654
Cs2 P1 O4 Cs2 -88.4(4) 11_464 . . 12_654
Cs1 P1 O4 Cs2 131.5(3) 7_554 . . 12_654
O5 P2 O4 P1 -139.8(12) . . . .
O7 P2 O4 P1 91.0(13) . . . .
O6 P2 O4 P1 -21.2(14) . . . .
Cs1 P2 O4 P1 45(7) 4_655 . . .
Cs2 P2 O4 P1 -163.1(16) 11_464 . . .
O5 P2 O4 Cs2 23.2(7) . . . 11_464
O7 P2 O4 Cs2 -105.9(6) . . . 11_464
O6 P2 O4 Cs2 141.9(6) . . . 11_464
Cs1 P2 O4 Cs2 -152(6) 4_655 . . 11_464
O5 P2 O4 Cs2 119.1(5) . . . 12_654
O7 P2 O4 Cs2 -10.1(7) . . . 12_654
O6 P2 O4 Cs2 -122.3(5) . . . 12_654
Cs1 P2 O4 Cs2 -56(7) 4_655 . . 12_654
Cs2 P2 O4 Cs2 95.9(5) 11_464 . . 12_654
O7 P2 O5 Li2 27(2) . . . 14_665
O6 P2 O5 Li2 149.3(15) . . . 14_665
O4 P2 O5 Li2 -97.2(17) . . . 14_665
Cs1 P2 O5 Li2 82.5(16) 4_655 . . 14_665
Cs2 P2 O5 Li2 -78.1(16) 11_464 . . 14_665
O7 P2 O5 Cs1 -166.6(8) . . . 2_665
O6 P2 O5 Cs1 -44.0(12) . . . 2_665
O4 P2 O5 Cs1 69.5(9) . . . 2_665
Cs1 P2 O5 Cs1 -110.8(8) 4_655 . . 2_665
Cs2 P2 O5 Cs1 88.6(8) 11_464 . . 2_665
O7 P2 O5 Cs2 104.8(8) . . . 11_464
O6 P2 O5 Cs2 -132.6(6) . . . 11_464
O4 P2 O5 Cs2 -19.1(6) . . . 11_464
Cs1 P2 O5 Cs2 160.6(3) 4_655 . . 11_464
O7 P2 O5 Cs1 -55.8(8) . . . 4_655
O6 P2 O5 Cs1 66.9(6) . . . 4_655
O4 P2 O5 Cs1 -179.7(5) . . . 4_655
Cs2 P2 O5 Cs1 -160.6(3) 11_464 . . 4_655
O8 P3 O6 P2 155.8(12) . . . .
O9 P3 O6 P2 24.6(15) . . . .
O10 P3 O6 P2 -91.2(13) . . . .
Li2 P3 O6 P2 56.8(13) 11_464 . . .
Cs1 P3 O6 P2 -8.5(12) 2_665 . . .
O8 P3 O6 Cs2 -23.3(8) . . . .
O9 P3 O6 Cs2 -154.5(6) . . . .
O10 P3 O6 Cs2 89.7(6) . . . .
Li2 P3 O6 Cs2 -122.2(7) 11_464 . . .
Cs1 P3 O6 Cs2 172.4(3) 2_665 . . .
O8 P3 O6 Cs1 -113.9(6) . . . 4_655
O9 P3 O6 Cs1 114.9(6) . . . 4_655
O10 P3 O6 Cs1 -0.9(6) . . . 4_655
Li2 P3 O6 Cs1 147.1(6) 11_464 . . 4_655
Cs1 P3 O6 Cs1 81.8(3) 2_665 . . 4_655
O5 P2 O6 P3 30.5(16) . . . .
O7 P2 O6 P3 160.3(12) . . . .
O4 P2 O6 P3 -84.7(13) . . . .
Cs1 P2 O6 P3 99.3(12) 4_655 . . .
Cs2 P2 O6 P3 -43.0(16) 11_464 . . .
O5 P2 O6 Cs2 -150.5(6) . . . .
O7 P2 O6 Cs2 -20.8(9) . . . .
O4 P2 O6 Cs2 94.2(7) . . . .
Cs1 P2 O6 Cs2 -81.8(5) 4_655 . . .
Cs2 P2 O6 Cs2 136.0(4) 11_464 . . .
O5 P2 O6 Cs1 -68.7(7) . . . 4_655
O7 P2 O6 Cs1 61.0(7) . . . 4_655
O4 P2 O6 Cs1 176.0(5) . . . 4_655
Cs2 P2 O6 Cs1 -142.3(5) 11_464 . . 4_655
O12 Cs2 O6 P3 98.4(7) 10_664 . . .
O4 Cs2 O6 P3 -154.2(6) 3_565 . . .
O2 Cs2 O6 P3 12.5(9) 16_645 . . .
O3 Cs2 O6 P3 -66.3(6) 10_665 . . .
O8 Cs2 O6 P3 13.8(5) . . . .
O1 Cs2 O6 P3 84.8(8) 16_645 . . .
O11 Cs2 O6 P3 27.3(6) 7_554 . . .
O4 Cs2 O6 P3 -50.8(18) 16_645 . . .
O1 Cs2 O6 P3 164.6(6) 3_565 . . .
O7 Cs2 O6 P3 -69.0(7) 16_645 . . .
O5 Cs2 O6 P3 -113.7(6) 3_565 . . .
O12 Cs2 O6 P2 -80.8(7) 10_664 . . .
O4 Cs2 O6 P2 26.6(8) 3_565 . . .
O2 Cs2 O6 P2 -166.7(5) 16_645 . . .
O3 Cs2 O6 P2 114.5(7) 10_665 . . .
O8 Cs2 O6 P2 -165.4(10) . . . .
O1 Cs2 O6 P2 -94.4(8) 16_645 . . .
O11 Cs2 O6 P2 -151.9(7) 7_554 . . .
O4 Cs2 O6 P2 130.0(12) 16_645 . . .
O1 Cs2 O6 P2 -14.6(8) 3_565 . . .
O7 Cs2 O6 P2 111.8(7) 16_645 . . .
O5 Cs2 O6 P2 67.1(7) 3_565 . . .
O12 Cs2 O6 Cs1 -159.1(3) 10_664 . . 4_655
O4 Cs2 O6 Cs1 -51.7(3) 3_565 . . 4_655
O2 Cs2 O6 Cs1 115.0(4) 16_645 . . 4_655
O3 Cs2 O6 Cs1 36.2(2) 10_665 . . 4_655
O8 Cs2 O6 Cs1 116.3(5) . . . 4_655
O1 Cs2 O6 Cs1 -172.7(5) 16_645 . . 4_655
O11 Cs2 O6 Cs1 129.7(2) 7_554 . . 4_655
O4 Cs2 O6 Cs1 51.7(15) 16_645 . . 4_655
O1 Cs2 O6 Cs1 -92.9(3) 3_565 . . 4_655
O7 Cs2 O6 Cs1 33.5(4) 16_645 . . 4_655
O5 Cs2 O6 Cs1 -11.2(2) 3_565 . . 4_655
O5 P2 O7 Li2 -22(3) . . . .
O6 P2 O7 Li2 -148(2) . . . .
O4 P2 O7 Li2 101(3) . . . .
Cs1 P2 O7 Li2 -83(3) 4_655 . . .
Cs2 P2 O7 Li2 49(3) 11_464 . . .
O5 P2 O7 Cs1 60.6(7) . . . 4_655
O6 P2 O7 Cs1 -65.3(6) . . . 4_655
O4 P2 O7 Cs1 -176.7(5) . . . 4_655
Cs2 P2 O7 Cs1 132.0(3) 11_464 . . 4_655
O5 P2 O7 Cs2 -113.1(7) . . . 12_654
O6 P2 O7 Cs2 121.0(6) . . . 12_654
O4 P2 O7 Cs2 9.6(6) . . . 12_654
Cs1 P2 O7 Cs2 -173.6(4) 4_655 . . 12_654
Cs2 P2 O7 Cs2 -41.7(5) 11_464 . . 12_654
O5 P2 O7 Cs2 141.1(6) . . . .
O6 P2 O7 Cs2 15.2(7) . . . .
O4 P2 O7 Cs2 -96.2(5) . . . .
Cs1 P2 O7 Cs2 80.5(3) 4_655 . . .
Cs2 P2 O7 Cs2 -147.49(19) 11_464 . . .
O9 Li2 O7 P2 90(3) 3_565 . . .
O3 Li2 O7 P2 -152.4(19) 3_565 . . .
O5 Li2 O7 P2 -42(4) 14_665 . . .
P3 Li2 O7 P2 111(2) 3_565 . . .
Cs2 Li2 O7 P2 -98(2) 12_654 . . .
Cs1 Li2 O7 P2 83(2) 4_655 . . .
Cs1 Li2 O7 P2 -112(3) 13 . . .
Cs1 Li2 O7 P2 30(3) 3_565 . . .
O9 Li2 O7 Cs1 6.5(13) 3_565 . . 4_655
O3 Li2 O7 Cs1 124.5(13) 3_565 . . 4_655
O5 Li2 O7 Cs1 -125.0(16) 14_665 . . 4_655
P3 Li2 O7 Cs1 28.0(15) 3_565 . . 4_655
Cs2 Li2 O7 Cs1 178.9(3) 12_654 . . 4_655
Cs1 Li2 O7 Cs1 165(2) 13 . . 4_655
Cs1 Li2 O7 Cs1 -53.3(10) 3_565 . . 4_655
O9 Li2 O7 Cs2 -172.4(14) 3_565 . . 12_654
O3 Li2 O7 Cs2 -54.5(12) 3_565 . . 12_654
O5 Li2 O7 Cs2 56.1(15) 14_665 . . 12_654
P3 Li2 O7 Cs2 -150.9(16) 3_565 . . 12_654
Cs1 Li2 O7 Cs2 -178.9(3) 4_655 . . 12_654
Cs1 Li2 O7 Cs2 -14(2) 13 . . 12_654
Cs1 Li2 O7 Cs2 127.8(11) 3_565 . . 12_654
O9 Li2 O7 Cs2 -71.2(16) 3_565 . . .
O3 Li2 O7 Cs2 46.7(18) 3_565 . . .
O5 Li2 O7 Cs2 157.3(11) 14_665 . . .
P3 Li2 O7 Cs2 -50(2) 3_565 . . .
Cs2 Li2 O7 Cs2 101.2(7) 12_654 . . .
Cs1 Li2 O7 Cs2 -77.7(8) 4_655 . . .
Cs1 Li2 O7 Cs2 87(2) 13 . . .
Cs1 Li2 O7 Cs2 -131.0(8) 3_565 . . .
O12 Cs2 O7 P2 78.6(7) 10_664 . . .
O6 Cs2 O7 P2 -11.4(5) . . . .
O4 Cs2 O7 P2 -175.6(8) 3_565 . . .
O2 Cs2 O7 P2 0(6) 16_645 . . .
O3 Cs2 O7 P2 -84.1(7) 10_665 . . .
O8 Cs2 O7 P2 -9.7(7) . . . .
O1 Cs2 O7 P2 121.2(6) 16_645 . . .
O11 Cs2 O7 P2 10.4(9) 7_554 . . .
O4 Cs2 O7 P2 -174.9(5) 16_645 . . .
O1 Cs2 O7 P2 139.2(8) 3_565 . . .
O7 Cs2 O7 P2 -122.9(5) 16_645 . . .
O5 Cs2 O7 P2 -131.4(7) 3_565 . . .
O12 Cs2 O7 Li2 -111.7(13) 10_664 . . .
O6 Cs2 O7 Li2 158.3(15) . . . .
O4 Cs2 O7 Li2 -5.8(12) 3_565 . . .
O2 Cs2 O7 Li2 170(5) 16_645 . . .
O3 Cs2 O7 Li2 85.6(13) 10_665 . . .
O8 Cs2 O7 Li2 160.0(13) . . . .
O1 Cs2 O7 Li2 -69.1(14) 16_645 . . .
O11 Cs2 O7 Li2 -179.8(12) 7_554 . . .
O4 Cs2 O7 Li2 -5.2(15) 16_645 . . .
O1 Cs2 O7 Li2 -51.1(13) 3_565 . . .
O7 Cs2 O7 Li2 46.8(13) 16_645 . . .
O5 Cs2 O7 Li2 38.3(12) 3_565 . . .
O12 Cs2 O7 Cs1 166.8(3) 10_664 . . 4_655
O6 Cs2 O7 Cs1 76.7(5) . . . 4_655
O4 Cs2 O7 Cs1 -87.4(3) 3_565 . . 4_655
O2 Cs2 O7 Cs1 89(5) 16_645 . . 4_655
O3 Cs2 O7 Cs1 4.1(2) 10_665 . . 4_655
O8 Cs2 O7 Cs1 78.4(3) . . . 4_655
O1 Cs2 O7 Cs1 -150.6(4) 16_645 . . 4_655
O11 Cs2 O7 Cs1 98.6(4) 7_554 . . 4_655
O4 Cs2 O7 Cs1 -86.7(5) 16_645 . . 4_655
O1 Cs2 O7 Cs1 -132.6(4) 3_565 . . 4_655
O7 Cs2 O7 Cs1 -34.73(19) 16_645 . . 4_655
O5 Cs2 O7 Cs1 -43.2(2) 3_565 . . 4_655
O12 Cs2 O7 Cs2 -25.6(3) 10_664 . . 12_654
O6 Cs2 O7 Cs2 -115.6(6) . . . 12_654
O4 Cs2 O7 Cs2 80.3(3) 3_565 . . 12_654
O2 Cs2 O7 Cs2 -104(5) 16_645 . . 12_654
O3 Cs2 O7 Cs2 171.7(3) 10_665 . . 12_654
O8 Cs2 O7 Cs2 -113.9(3) . . . 12_654
O1 Cs2 O7 Cs2 17.0(6) 16_645 . . 12_654
O11 Cs2 O7 Cs2 -93.7(4) 7_554 . . 12_654
O4 Cs2 O7 Cs2 81.0(6) 16_645 . . 12_654
O1 Cs2 O7 Cs2 35.0(3) 3_565 . . 12_654
O7 Cs2 O7 Cs2 132.9(4) 16_645 . . 12_654
O5 Cs2 O7 Cs2 124.4(3) 3_565 . . 12_654
O9 P3 O8 Li1 -112.2(19) . . . .
O6 P3 O8 Li1 121.9(18) . . . .
O10 P3 O8 Li1 18(2) . . . .
Li2 P3 O8 Li1 -139.0(19) 11_464 . . .
Cs1 P3 O8 Li1 -95(2) 2_665 . . .
O9 P3 O8 Cs1 51.3(9) . . . 7_554
O6 P3 O8 Cs1 -74.7(8) . . . 7_554
O10 P3 O8 Cs1 -178.5(6) . . . 7_554
Li2 P3 O8 Cs1 24.4(8) 11_464 . . 7_554
Cs1 P3 O8 Cs1 68.4(14) 2_665 . . 7_554
O9 P3 O8 Cs2 146.5(6) . . . .
O6 P3 O8 Cs2 20.5(7) . . . .
O10 P3 O8 Cs2 -83.3(6) . . . .
Li2 P3 O8 Cs2 119.7(6) 11_464 . . .
Cs1 P3 O8 Cs2 163.6(9) 2_665 . . .
O1 Li1 O8 P3 -45(2) 10_665 . . .
O12 Li1 O8 P3 75(2) 8_644 . . .
O11 Li1 O8 P3 -157.6(14) 7_554 . . .
P4 Li1 O8 P3 -146.3(13) 7_554 . . .
Cs1 Li1 O8 P3 166.4(18) 7_554 . . .
Cs2 Li1 O8 P3 19(2) 15_455 . . .
O1 Li1 O8 Cs1 148.9(11) 10_665 . . 7_554
O12 Li1 O8 Cs1 -91.0(13) 8_644 . . 7_554
O11 Li1 O8 Cs1 35.9(9) 7_554 . . 7_554
P4 Li1 O8 Cs1 47.2(10) 7_554 . . 7_554
Cs2 Li1 O8 Cs1 -147.0(8) 15_455 . . 7_554
O1 Li1 O8 Cs2 59.6(11) 10_665 . . .
O12 Li1 O8 Cs2 179.7(13) 8_644 . . .
O11 Li1 O8 Cs2 -53.3(9) 7_554 . . .
P4 Li1 O8 Cs2 -42.1(10) 7_554 . . .
Cs1 Li1 O8 Cs2 -89.3(3) 7_554 . . .
Cs2 Li1 O8 Cs2 123.8(8) 15_455 . . .
O12 Cs2 O8 P3 -110.9(6) 10_664 . . .
O6 Cs2 O8 P3 -14.5(5) . . . .
O4 Cs2 O8 P3 5.9(10) 3_565 . . .
O2 Cs2 O8 P3 164.5(6) 16_645 . . .
O3 Cs2 O8 P3 73.9(6) 10_665 . . .
O1 Cs2 O8 P3 -160.3(6) 16_645 . . .
O11 Cs2 O8 P3 -177.3(8) 7_554 . . .
O4 Cs2 O8 P3 152.1(5) 16_645 . . .
O1 Cs2 O8 P3 -59.0(8) 3_565 . . .
O7 Cs2 O8 P3 107.9(6) 16_645 . . .
O5 Cs2 O8 P3 48.7(7) 3_565 . . .
O12 Cs2 O8 Li1 103.7(9) 10_664 . . .
O6 Cs2 O8 Li1 -160.0(10) . . . .
O4 Cs2 O8 Li1 -139.5(9) 3_565 . . .
O2 Cs2 O8 Li1 19.1(9) 16_645 . . .
O3 Cs2 O8 Li1 -71.6(9) 10_665 . . .
O1 Cs2 O8 Li1 54.2(10) 16_645 . . .
O11 Cs2 O8 Li1 37.2(9) 7_554 . . .
O4 Cs2 O8 Li1 6.7(10) 16_645 . . .
O1 Cs2 O8 Li1 155.6(9) 3_565 . . .
O7 Cs2 O8 Li1 -37.5(9) 16_645 . . .
O5 Cs2 O8 Li1 -96.8(9) 3_565 . . .
O12 Cs2 O8 Cs1 14.2(3) 10_664 . . 7_554
O6 Cs2 O8 Cs1 110.6(5) . . . 7_554
O4 Cs2 O8 Cs1 131.0(4) 3_565 . . 7_554
O2 Cs2 O8 Cs1 -70.4(3) 16_645 . . 7_554
O3 Cs2 O8 Cs1 -161.0(3) 10_665 . . 7_554
O1 Cs2 O8 Cs1 -35.2(4) 16_645 . . 7_554
O11 Cs2 O8 Cs1 -52.2(3) 7_554 . . 7_554
O4 Cs2 O8 Cs1 -82.8(4) 16_645 . . 7_554
O1 Cs2 O8 Cs1 66.1(5) 3_565 . . 7_554
O7 Cs2 O8 Cs1 -127.0(3) 16_645 . . 7_554
O5 Cs2 O8 Cs1 173.8(2) 3_565 . . 7_554
O8 P3 O9 Li2 -52.8(14) . . . 11_464
O6 P3 O9 Li2 70.2(13) . . . 11_464
O10 P3 O9 Li2 177.3(11) . . . 11_464
Cs1 P3 O9 Li2 140.4(15) 2_665 . . 11_464
O8 P3 O9 Cs1 166.8(7) . . . 2_665
O6 P3 O9 Cs1 -70.1(9) . . . 2_665
O10 P3 O9 Cs1 37.0(9) . . . 2_665
Li2 P3 O9 Cs1 -140.4(15) 11_464 . . 2_665
O8 P3 O9 Cs1 55.3(8) . . . .
O6 P3 O9 Cs1 178.3(5) . . . .
O10 P3 O9 Cs1 -74.6(6) . . . .
Li2 P3 O9 Cs1 108.1(12) 11_464 . . .
Cs1 P3 O9 Cs1 -111.5(8) 2_665 . . .
O11 Cs1 O9 P3 49.1(5) . . . .
O9 Cs1 O9 P3 157.9(4) 2_665 . . .
O3 Cs1 O9 P3 -63.3(12) 15_455 . . .
O5 Cs1 O9 P3 158.6(5) 2_665 . . .
O10 Cs1 O9 P3 -65.5(6) 8_644 . . .
O8 Cs1 O9 P3 58.6(6) 15_455 . . .
O12 Cs1 O9 P3 -24.2(6) 8_644 . . .
O7 Cs1 O9 P3 -143.3(6) 8_644 . . .
O6 Cs1 O9 P3 -105.3(5) 8_644 . . .
O5 Cs1 O9 P3 -107.3(6) 8_644 . . .
P2 Cs1 O9 P3 -119.7(6) 8_644 . . .
O11 Cs1 O9 Li2 172.1(10) . . . 11_464
O9 Cs1 O9 Li2 -79.1(10) 2_665 . . 11_464
O3 Cs1 O9 Li2 59.7(14) 15_455 . . 11_464
O5 Cs1 O9 Li2 -78.4(11) 2_665 . . 11_464
O10 Cs1 O9 Li2 57.5(10) 8_644 . . 11_464
O8 Cs1 O9 Li2 -178.4(10) 15_455 . . 11_464
O12 Cs1 O9 Li2 98.8(10) 8_644 . . 11_464
O7 Cs1 O9 Li2 -20.2(10) 8_644 . . 11_464
O6 Cs1 O9 Li2 17.7(10) 8_644 . . 11_464
O5 Cs1 O9 Li2 15.8(10) 8_644 . . 11_464
P2 Cs1 O9 Li2 3.3(9) 8_644 . . 11_464
O11 Cs1 O9 Cs1 -82.8(4) . . . 2_665
O9 Cs1 O9 Cs1 26.0(5) 2_665 . . 2_665
O3 Cs1 O9 Cs1 164.8(8) 15_455 . . 2_665
O5 Cs1 O9 Cs1 26.7(6) 2_665 . . 2_665
O10 Cs1 O9 Cs1 162.6(3) 8_644 . . 2_665
O8 Cs1 O9 Cs1 -73.2(4) 15_455 . . 2_665
O12 Cs1 O9 Cs1 -156.1(4) 8_644 . . 2_665
O7 Cs1 O9 Cs1 84.9(3) 8_644 . . 2_665
O6 Cs1 O9 Cs1 122.8(3) 8_644 . . 2_665
O5 Cs1 O9 Cs1 120.9(4) 8_644 . . 2_665
P2 Cs1 O9 Cs1 108.4(3) 8_644 . . 2_665
O12 P4 O10 P3 -143.0(13) . . . .
O11 P4 O10 P3 -11.9(16) . . . .
O2 P4 O10 P3 105.3(14) 10_665 . . .
Li1 P4 O10 P3 -34(2) 15_455 . . .
Cs1 P4 O10 P3 177.6(16) 4_655 . . .
Cs2 P4 O10 P3 176.8(9) 10_665 . . .
Cs2 P4 O10 P3 50.5(15) 15_455 . . .
O12 P4 O10 Cs1 39.3(7) . . . 4_655
O11 P4 O10 Cs1 170.5(5) . . . 4_655
O2 P4 O10 Cs1 -72.3(6) 10_665 . . 4_655
Li1 P4 O10 Cs1 148.8(9) 15_455 . . 4_655
Cs2 P4 O10 Cs1 -0.8(7) 10_665 . . 4_655
Cs2 P4 O10 Cs1 -127.1(3) 15_455 . . 4_655
O8 P3 O10 P4 -67.1(15) . . . .
O9 P3 O10 P4 67.8(15) . . . .
O6 P3 O10 P4 -176.1(13) . . . .
Li2 P3 O10 P4 70.4(19) 11_464 . . .
Cs1 P3 O10 P4 88.4(13) 2_665 . . .
O8 P3 O10 Cs1 110.2(7) . . . 4_655
O9 P3 O10 Cs1 -114.9(7) . . . 4_655
O6 P3 O10 Cs1 1.2(7) . . . 4_655
Li2 P3 O10 Cs1 -112.3(11) 11_464 . . 4_655
Cs1 P3 O10 Cs1 -94.3(5) 2_665 . . 4_655
O12 P4 O11 Li1 -31.8(13) . . . 15_455
O10 P4 O11 Li1 -156.7(10) . . . 15_455
O2 P4 O11 Li1 89.6(11) 10_665 . . 15_455
Cs1 P4 O11 Li1 -117(2) 4_655 . . 15_455
Cs2 P4 O11 Li1 16.1(12) 10_665 . . 15_455
Cs2 P4 O11 Li1 91.7(10) 15_455 . . 15_455
O12 P4 O11 Cs1 122.9(9) . . . .
O10 P4 O11 Cs1 -2.0(12) . . . .
O2 P4 O11 Cs1 -115.7(10) 10_665 . . .
Li1 P4 O11 Cs1 154.7(17) 15_455 . . .
Cs1 P4 O11 Cs1 38(3) 4_655 . . .
Cs2 P4 O11 Cs1 170.8(6) 10_665 . . .
Cs2 P4 O11 Cs1 -113.6(10) 15_455 . . .
O12 P4 O11 Cs2 -123.5(6) . . . 15_455
O10 P4 O11 Cs2 111.6(6) . . . 15_455
O2 P4 O11 Cs2 -2.1(7) 10_665 . . 15_455
Li1 P4 O11 Cs2 -91.7(10) 15_455 . . 15_455
Cs1 P4 O11 Cs2 151.5(19) 4_655 . . 15_455
Cs2 P4 O11 Cs2 -75.6(4) 10_665 . . 15_455
O9 Cs1 O11 P4 -83.1(10) 2_665 . . .
O3 Cs1 O11 P4 145.5(9) 15_455 . . .
O5 Cs1 O11 P4 -149.8(9) 2_665 . . .
O10 Cs1 O11 P4 75.8(10) 8_644 . . .
O8 Cs1 O11 P4 175.5(11) 15_455 . . .
O12 Cs1 O11 P4 80.0(10) 8_644 . . .
O9 Cs1 O11 P4 -13.9(9) . . . .
O7 Cs1 O11 P4 -35.3(12) 8_644 . . .
O6 Cs1 O11 P4 42.5(13) 8_644 . . .
O5 Cs1 O11 P4 6.8(11) 8_644 . . .
P2 Cs1 O11 P4 2.6(12) 8_644 . . .
O9 Cs1 O11 Li1 75.5(8) 2_665 . . 15_455
O3 Cs1 O11 Li1 -55.8(8) 15_455 . . 15_455
O5 Cs1 O11 Li1 8.8(8) 2_665 . . 15_455
O10 Cs1 O11 Li1 -125.5(8) 8_644 . . 15_455
O8 Cs1 O11 Li1 -25.8(7) 15_455 . . 15_455
O12 Cs1 O11 Li1 -121.3(8) 8_644 . . 15_455
O9 Cs1 O11 Li1 144.7(8) . . . 15_455
O7 Cs1 O11 Li1 123.3(8) 8_644 . . 15_455
O6 Cs1 O11 Li1 -158.9(7) 8_644 . . 15_455
O5 Cs1 O11 Li1 165.5(7) 8_644 . . 15_455
P2 Cs1 O11 Li1 161.2(7) 8_644 . . 15_455
O9 Cs1 O11 Cs2 160.1(3) 2_665 . . 15_455
O3 Cs1 O11 Cs2 28.7(4) 15_455 . . 15_455
O5 Cs1 O11 Cs2 93.4(3) 2_665 . . 15_455
O10 Cs1 O11 Cs2 -41.0(4) 8_644 . . 15_455
O8 Cs1 O11 Cs2 58.7(3) 15_455 . . 15_455
O12 Cs1 O11 Cs2 -36.8(3) 8_644 . . 15_455
O9 Cs1 O11 Cs2 -130.7(3) . . . 15_455
O7 Cs1 O11 Cs2 -152.1(4) 8_644 . . 15_455
O6 Cs1 O11 Cs2 -74.3(6) 8_644 . . 15_455
O5 Cs1 O11 Cs2 -110.0(3) 8_644 . . 15_455
P2 Cs1 O11 Cs2 -114.2(3) 8_644 . . 15_455
O11 P4 O12 Li1 -44.5(15) . . . 4_655
O10 P4 O12 Li1 83.5(14) . . . 4_655
O2 P4 O12 Li1 -167.1(13) 10_665 . . 4_655
Li1 P4 O12 Li1 -61.8(12) 15_455 . . 4_655
Cs1 P4 O12 Li1 121.2(14) 4_655 . . 4_655
Cs2 P4 O12 Li1 -141.7(16) 10_665 . . 4_655
Cs2 P4 O12 Li1 -112.3(12) 15_455 . . 4_655
O11 P4 O12 Cs2 97.2(8) . . . 10_665
O10 P4 O12 Cs2 -134.8(7) . . . 10_665
O2 P4 O12 Cs2 -25.5(8) 10_665 . . 10_665
Li1 P4 O12 Cs2 79.9(7) 15_455 . . 10_665
Cs1 P4 O12 Cs2 -97.2(6) 4_655 . . 10_665
Cs2 P4 O12 Cs2 29.3(10) 15_455 . . 10_665
O11 P4 O12 Cs1 -165.7(5) . . . 4_655
O10 P4 O12 Cs1 -37.7(6) . . . 4_655
O2 P4 O12 Cs1 71.7(6) 10_665 . . 4_655
Li1 P4 O12 Cs1 177.0(5) 15_455 . . 4_655
Cs2 P4 O12 Cs1 97.2(6) 10_665 . . 4_655
Cs2 P4 O12 Cs1 126.5(4) 15_455 . . 4_655
